data_2009597
loop_
_publ_author_name
'Pokkuluri, Phani Raj'
'Scheffer, John R.'
'Trotter, James'

_publ_section_title
;
 The photolysis product of dimethyl
 9,10-diphenyl-1,4-dihydro-1,4-ethenoanthracene-11,12-dicarboxylate
;
_journal_issue 4
_journal_name_full 'Acta Crystallographica Section C'
_journal_page_first 581
_journal_page_last 583
_journal_paper_doi 10.1107/S0108270193010807
_journal_volume 50
_journal_year 1994
_chemical_formula_moiety 'C32 H24 O4'
_chemical_formula_sum 'C32 H24 O4'
_chemical_formula_weight 472.54
_chemical_melting_point 483.0(10)
_chemical_name_systematic
;
Dimethyl 3,8-diphenyl-2a,2b,8b,8c-tetrahydrocyclopropa[cd]
pentaleno[1,2-b]naphthalene-2a,8c-dicarboxylate
OR
Dimethyl 1',4'-diphenylnaphtho[2,3-f]tricyclo[3.3.0.0^2,8^]octa-
3,6-dien-1,2-dicarboxylate
;
_space_group_IT_number 15
_symmetry_cell_setting monoclinic
_symmetry_space_group_name_Hall '-C 2yc'
_symmetry_space_group_name_H-M 'C 1 2/c 1'
_cell_angle_alpha 90
_cell_angle_beta 111.520(10)
_cell_angle_gamma 90
_cell_formula_units_Z 8
_cell_length_a 29.3680(10)
_cell_length_b 13.378(2)
_cell_length_c 13.186(2)
_cell_measurement_reflns_used 25
_cell_measurement_temperature 294
_cell_measurement_theta_max 40
_cell_measurement_theta_min 25
_cell_volume 4819.4(11)
_computing_cell_refinement TEXRAY
_computing_data_collection 'TEXRAY (TEXSAN; Molecular Structure Corporation, 1990)'
_computing_data_reduction
; TEXSAN. TEXSAN includes modified versions of MITHRIL (Gilmore, 1984),
DIFABS (Walker & Stuart, 1983), ORFLS (Busing, Martin & Levy, 1962),
ORTEP (Johnson, 1976), with scattering factors (International Tables for
X-ray Crystallography, 1974) and extinction correction (Zachariasen, 1963).
;
_computing_molecular_graphics TEXSAN
_computing_structure_refinement TEXSAN
_computing_structure_solution TEXSAN
_diffrn_ambient_temperature 294
_diffrn_measurement_device 'Rigaku AFC6'
_diffrn_measurement_method '\w/2\q '
_diffrn_radiation_monochromator graphite
_diffrn_radiation_source xray_tube
_diffrn_radiation_type 'Copper K\a'
_diffrn_radiation_wavelength 1.5418
_diffrn_reflns_av_R_equivalents 0.06
_diffrn_reflns_limit_h_max 37
_diffrn_reflns_limit_h_min -37
_diffrn_reflns_limit_k_max 17
_diffrn_reflns_limit_k_min 0
_diffrn_reflns_limit_l_max 17
_diffrn_reflns_limit_l_min 0
_diffrn_reflns_number 5409
_diffrn_reflns_theta_max 77.7
_diffrn_standards_decay_% 0
_diffrn_standards_interval_count 150
_diffrn_standards_number 3
_exptl_absorpt_coefficient_mu 0.64
_exptl_absorpt_correction_T_max 0.87
_exptl_absorpt_correction_T_min 1.16
_exptl_absorpt_correction_type 'DIFABS (Walker & Stuart, 1983)'
_exptl_crystal_colour colourless
_exptl_crystal_density_diffrn 1.30
_exptl_crystal_description prism
_exptl_crystal_F_000 1984
_exptl_crystal_size_max 0.3
_exptl_crystal_size_mid 0.2
_exptl_crystal_size_min 0.2
_refine_diff_density_max .25
_refine_diff_density_min -.27
_refine_ls_goodness_of_fit_obs 2.3
_refine_ls_hydrogen_treatment 'some refined'
_refine_ls_matrix_type full
_refine_ls_number_constraints 0
_refine_ls_number_parameters '325 (+ 68 H-atom parameters)'
_refine_ls_number_reflns 2261
_refine_ls_number_restraints 0
_refine_ls_R_factor_all .175
_refine_ls_R_factor_obs .068
_refine_ls_shift/esd_max .01
_refine_ls_structure_factor_coef F
_refine_ls_weighting_details 'w = 1/\s^2^(F)'
_refine_ls_weighting_scheme calc
_refine_ls_wR_factor_all .102
_refine_ls_wR_factor_obs .088
_reflns_number_observed 2261
_reflns_number_total 4961
_reflns_observed_criterion I>3\s(I)
_cod_data_source_file cd1057.cif
_cod_data_source_block RAJ6
_cod_depositor_comments
;
 Adding the _atom_type_symbol data item to the _atom_type loop.
 The values of the _atom_type_symbol data item were inferred from
 the _atom_site_type_symbol and _atom_site_label data items.

 Antanas Vaitkus,
 2017-01-11

The following automatic conversions were performed:

'_chemical_melting_point' value '482-484K' was changed to '483.0(10)'
- the average value was taken and precision was estimated.

Automatic conversion script
Id: cif_fix_values 1646 2011-03-28 12:23:43Z adriana 

The following automatic conversions were performed:

'_chemical_melting_point' value '482-484K' was changed to '483.0(10)'
- the average value was taken and precision was estimated.

Automatic conversion script
Id: cif_fix_values 1715 2011-07-08 13:25:40Z adriana 

The following automatic conversions were performed:

'_refine_ls_weighting_scheme' value '1/\s^2^(F)' was changed to
'calc'. New tag '_refine_ls_weighting_details' was created. The value
of the new tag was set to 'w = 1/\s^2^(F)'.

Automatic conversion script
Id: cif_fix_values 3143 2015-03-26 13:38:13Z robertas 
;
_cod_original_cell_volume 4819.4(4)
_cod_original_sg_symbol_H-M 'C 2/c'
_cod_database_code 2009597

loop_
_symmetry_equiv_pos_as_xyz
x,y,z
-x,-y,-z
-x,y,1/2-z
x,-y,1/2+z
1/2+x,1/2+y,z
1/2-x,1/2-y,-z
1/2-x,1/2+y,1/2-z
1/2+x,1/2-y,1/2+z

loop_
_atom_site_label
_atom_site_fract_x
_atom_site_fract_y
_atom_site_fract_z
_atom_site_U_iso_or_equiv
C1 .1839(2) .2452(4) .7414(4) .044(3)
C2 .2242(2) .2347(6) .5964(5) .072(4)
C3 .1980(2) .3104(5) .5384(5) .067(4)
C4 .1771(2) .3731(4) .6068(4) .051(3)
C4a .1271(2) .3242(3) .5835(3) .042(3)
C5 -.0022(2) .2942(5) .4077(5) .066(4)
C6 -.0410(2) .2316(5) .3921(5) .085(4)
C7 -.0346(2) .1489(5) .4611(5) .077(4)
C8 .0089(2) .1308(4) .5407(4) .058(3)
C8a .0493(2) .1940(3) .5609(4) .043(3)
C9 .0954(2) .1773(3) .6457(3) .038(2)
C9a .1337(2) .2409(3) .6570(3) .041(2)
C10 .0838(2) .3439(3) .5031(3) .043(2)
C10a .0426(2) .2802(3) .4893(4) .047(3)
C11 .2293(2) .2396(4) .7114(4) .058(3)
C12 .2069(2) .3408(4) .7238(4) .048(3)
C13 .2784(3) .2095(4) .7902(7) .080(4)
C14 .3276(3) .1643(7) .9645(7) .123(6)
C15 .2318(2) .4165(4) .8071(4) .058(3)
C16 .2809(3) .4499(5) .9889(5) .118(5)
C17 .1028(2) .0894(3) .7204(4) .041(3)
C18 .1380(2) .0177(4) .7261(4) .053(3)
C19 .1440(2) -.0657(4) .7913(5) .063(4)
C20 .1156(3) -.0785(4) .8520(5) .070(4)
C21 .0818(3) -.0080(5) .8509(5) .072(4)
C22 .0765(2) .0760(4) .7866(5) .058(3)
C23 .0787(2) .4323(4) .4292(4) .052(3)
C24 .0576(2) .5197(4) .4449(5) .063(3)
C25 .0547(3) .6004(5) .3775(6) .080(5)
C26 .0712(3) .5959(7) .2957(6) .096(5)
C27 .0935(3) .5094(7) .2795(5) .095(6)
C28 .0967(2) .4267(5) .3452(4) .071(4)
O1 .2779(2) .1760(4) .8832(4) .100(3)
O2 .3150(2) .2110(4) .7651(5) .101(4)
O3 .2523(2) .3820(3) .9026(3) .125(4)
O4 .2346(3) .4996(3) .7884(4) .158(5)
H1 0.184(2) 0.227(4) 0.806(4) 5.0(10)
H2 0.243(2) 0.180(4) 0.574(4) 6.0(10)
H3 0.187(2) 0.316(4) 0.455(4) 5.0(10)
H4 0.174(2) 0.445(4) 0.595(4) 5.0(10)
H5 -0.003(2) 0.342(5) 0.364(5) 8(2)
H6 -0.072(2) 0.245(3) 0.342(3) 2.7(8)
H7 -0.060(2) 0.111(4) 0.439(4) 4.0(10)
H8 0.011(2) 0.066(4) 0.580(4) 5.0(10)
H14C 0.3395 0.2275 0.9961 11.6
H14B 0.3485 0.1386 0.9301 11.6
H14A 0.3270 0.1194 1.0197 11.6
H16C 0.2610 0.5045 0.9931 11.1
H16B 0.3081 0.4742 0.9734 11.1
H16A 0.2924 0.4153 1.0565 11.1
H18 0.160(2) 0.022(3) 0.691(3) 4.0(10)
H19 0.170(2) -0.111(4) 0.788(4) 6.0(10)
H20 0.114(3) -0.136(6) 0.887(6) 10(2)
H21 0.061(2) -0.013(4) 0.899(4) 5.0(10)
H22 0.054(2) 0.121(4) 0.780(4) 4.0(10)
H24 0.041(2) 0.525(4) 0.494(4) 6.0(10)
H25 0.045(2) 0.656(4) 0.400(4) 5.0(10)
H26 0.0676 0.6517 0.2489 9.2
H27 0.111(3) 0.513(6) 0.232(6) 11(3)
H28 0.117(2) 0.368(4) 0.333(4) 5.0(10)

loop_
_atom_type_symbol
_atom_type_scat_source
C TEXSAN
H TEXSAN
O TEXSAN

loop_
_geom_angle_atom_site_label_1
_geom_angle_atom_site_label_2
_geom_angle_atom_site_label_3
_geom_angle
_geom_angle_publ_flag
C9a C1 C11 121.7(4) no
C9a C1 C12 107.2(4) no
C11 C1 C12 61.1(3) no
C3 C2 C11 112.2(6) no
C2 C3 C4 110.7(5) no
C3 C4 C4a 102.2(4) no
C3 C4 C12 103.7(5) no
C4a C4 C12 103.5(4) no
C4 C4a C9a 108.2(4) no
C4 C4a C10 129.2(4) no
C9a C4a C10 122.3(4) no
C6 C5 C10a 122.7(6) no
C5 C6 C7 118.7(6) no
C6 C7 C8 120.8(6) no
C7 C8 C8a 122.4(5) no
C8 C8a C9 123.4(4) no
C8 C8a C10a 116.8(4) no
C9 C8a C10a 119.8(4) no
C8a C9 C9a 119.6(4) no
C8a C9 C17 120.5(4) no
C9a C9 C17 119.9(4) no
C1 C9a C4a 109.0(4) no
C1 C9a C9 130.7(4) no
C4a C9a C9 120.2(4) no
C4a C10 C10a 119.4(4) no
C4a C10 C23 120.2(4) no
C10a C10 C23 120.4(4) no
C5 C10a C8a 118.6(5) no
C5 C10a C10 122.6(5) no
C8a C10a C10 118.7(4) no
C1 C11 C2 120.1(5) no
C1 C11 C12 58.7(3) no
C1 C11 C13 123.1(5) no
C2 C11 C12 105.2(5) no
C2 C11 C13 114.4(5) no
C12 C11 C13 120.3(5) no
C1 C12 C4 105.8(4) no
C1 C12 C11 60.1(3) no
C1 C12 C15 126.6(4) no
C4 C12 C11 104.5(4) no
C4 C12 C15 120.0(4) no
C11 C12 C15 124.6(4) no
C11 C13 O1 113.9(6) no
C11 C13 O2 121.5(7) no
O1 C13 O2 124.5(6) no
C12 C15 O3 114.5(5) no
C12 C15 O4 124.0(5) no
O3 C15 O4 121.4(5) no
C9 C17 C18 120.2(4) no
C9 C17 C22 122.7(4) no
C18 C17 C22 117.1(5) no
C17 C18 C19 121.0(6) no
C18 C19 C20 120.1(6) no
C19 C20 C21 120.4(6) no
C20 C21 C22 119.1(6) no
C17 C22 C21 122.2(6) no
C10 C23 C24 121.1(5) no
C10 C23 C28 119.7(5) no
C24 C23 C28 119.3(5) no
C23 C24 C25 119.5(7) no
C24 C25 C26 122.0(8) no
C25 C26 C27 119.6(6) no
C26 C27 C28 119.9(7) no
C23 C28 C27 119.7(7) no
C13 O1 C14 111.7(4) no
C15 O3 C16 118.5(5) no

loop_
_geom_bond_atom_site_label_1
_geom_bond_atom_site_label_2
_geom_bond_distance
_geom_bond_publ_flag
C1 C9a 1.487(6) no
C1 C11 1.525(7) no
C1 C12 1.504(6) no
C2 C3 1.331(9) no
C2 C11 1.470(8) no
C3 C4 1.517(7) no
C4 C4a 1.532(6) no
C4 C12 1.530(6) no
C4a C9a 1.443(6) no
C4a C10 1.350(6) no
C5 C6 1.368(8) no
C5 C10a 1.373(7) no
C6 C7 1.401(8) no
C7 C8 1.345(8) no
C8 C8a 1.401(6) no
C8a C9 1.422(6) no
C8a C10a 1.457(6) no
C9 C9a 1.374(6) no
C9 C17 1.498(6) no
C10 C10a 1.436(6) no
C10 C23 1.504(6) no
C11 C12 1.540(7) no
C11 C13 1.491(8) no
C12 C15 1.476(7) no
C17 C18 1.392(7) no
C17 C22 1.373(7) no
C18 C19 1.380(7) no
C19 C20 1.362(9) no
C20 C21 1.365(9) no
C21 C22 1.382(7) no
C23 C24 1.374(8) no
C23 C28 1.393(8) no
C24 C25 1.381(8) no
C25 C26 1.340(10) no
C26 C27 1.380(10) no
C27 C28 1.387(9) no
C13 O1 1.311(8) no
C13 O2 1.235(8) no
C14 O1 1.468(8) no
C15 O3 1.267(6) no
C15 O4 1.148(6) no
C16 O3 1.458(6) no
